data_7155871
loop_
_publ_author_name
'Yamanushkin, Pavel'
'Lu Diaz, Michael'
'Edwards, Andrew Stephen'
'Aksenov, Nicolai A.'
'Rubina, Marina'
'Rubin, Michael'

_publ_section_title
;
 Directed Nucleophilic Addition of Phenoxides to Cyclopropenes
;
_journal_name_full 'Org. Biomol. Chem.'
_journal_paper_doi 10.1039/C7OB01785E
_journal_year 2017
_chemical_formula_moiety 'C21 H23 N O3'
_chemical_formula_sum 'C21 H23 N O3'
_chemical_formula_weight 337.40
_chemical_name_systematic ((1R,2R)-2-(4-methoxyphenoxy)-1-phenylcyclopropyl)(pyrrolidin-1-yl)methanone
_space_group_crystal_system monoclinic
_space_group_IT_number 14
_space_group_name_Hall '-P 2ybc'
_space_group_name_H-M_alt 'P 1 21/c 1'
_symmetry_space_group_name_Hall '-P 2ybc'
_symmetry_space_group_name_H-M 'P 1 21/c 1'
_atom_sites_solution_hydrogens geom
_atom_sites_solution_primary dual
_audit_creation_date 2017-08-27
_audit_creation_method
;
Olex2 1.2
(compiled 2017.03.28 svn.r3405 for OlexSys, GUI svn.r5337)
;
_audit_update_record
;
2017-08-26 deposited with the CCDC.
2017-09-11 downloaded from the CCDC.
;
_cell_angle_alpha 90
_cell_angle_beta 112.287(4)
_cell_angle_gamma 90
_cell_formula_units_Z 4
_cell_length_a 11.9367(4)
_cell_length_b 14.2449(4)
_cell_length_c 11.4918(3)
_cell_measurement_reflns_used 8142
_cell_measurement_temperature 293(2)
_cell_measurement_theta_max 75.8320
_cell_measurement_theta_min 5.0710
_cell_volume 1808.06(11)
_computing_cell_refinement 'CrysAlisPro 1.171.38.46 (Rigaku OD, 2015)'
_computing_data_collection 'CrysAlisPro 1.171.38.46 (Rigaku OD, 2015)'
_computing_data_reduction 'CrysAlisPro 1.171.38.46 (Rigaku OD, 2015)'
_computing_molecular_graphics 'Olex2 (Dolomanov et al., 2009)'
_computing_publication_material 'Olex2 (Dolomanov et al., 2009)'
_computing_structure_refinement 'ShelXL (Sheldrick, 2015)'
_computing_structure_solution 'ShelXT (Sheldrick, 2015)'
_diffrn_ambient_temperature 293(2)
_diffrn_detector 'CCD plate'
_diffrn_detector_area_resol_mean 5.2529
_diffrn_detector_type AtlasS2
_diffrn_measured_fraction_theta_full 0.999
_diffrn_measured_fraction_theta_max 0.999
_diffrn_measurement_details
;
List of Runs (angles in degrees, time in seconds):

  # Type    Start    End  Width  t~exp~   \w     \q     \k     \f   Frames
#--------------------------------------------------------------------------
  1  \w    -38.00  28.00   1.00    2.00    --  -41.85  38.00  60.00   66
  2  \w    -67.00 -19.00   1.00    2.00    --  -41.85 -38.00 120.00   48
  3  \w    -32.00  65.00   1.00    2.00    --   41.85 -38.00-150.00   97
  4  \w     37.00 131.00   1.00    9.00    --  106.96 -45.00 -30.00   94
  5  \w     63.00  96.00   1.00    2.00    --   41.85-125.00   0.00   33
  6  \w     55.00  99.00   1.00    9.00    --  106.96 -95.00 -30.00   44
  7  \w     57.00 121.00   1.00    9.00    --  106.96-125.00 150.00   64
  8  \w     80.00 176.00   1.00    9.00    --  106.96  30.00 150.00   96
  9  \w    107.00 177.00   1.00    9.00    --  106.96 125.00 -60.00   70
 10  \w    125.00 156.00   1.00    9.00    --  106.96 125.00 -90.00   31
 11  \w     53.00  79.00   1.00    2.00    --   41.85-125.00-180.00   26
 12  \w     84.00 109.00   1.00    9.00    --  106.96 -95.00-180.00   25
 13  \w    106.00 132.00   1.00    9.00    --  106.96 -45.00 -30.00   26
 14  \w     30.00  56.00   1.00    9.00    --  106.96 -95.00-180.00   26
 15  \w     84.00 109.00   1.00    9.00    --  106.96 -95.00 -60.00   25
 16  \w     34.00  60.00   1.00    9.00    --  112.00 -95.00 150.00   26
 17  \w     68.00  94.00   1.00    9.00    --  112.00 -95.00 150.00   26
 18  \w     69.00 114.00   1.00    9.00    --  112.00 -61.00 -90.00   45
 19  \w    144.00 178.00   1.00    9.00    --  112.00  30.00-120.00   34
 20  \w     63.00 115.00   1.00    9.00    --  112.00-111.00 -60.00   52
 21  \w     45.00  80.00   1.00    9.00    --  112.00-111.00-150.00   35
 22  \w     90.00 116.00   1.00    9.00    --  112.00-111.00-150.00   26
 23  \w    113.00 139.00   1.00    9.00    --  112.00 111.00   0.00   26
 24  \w    143.00 168.00   1.00    9.00    --  112.00 111.00   0.00   25
 25  \w    111.00 137.00   1.00    9.00    --  112.00 111.00 -30.00   26
 26  \w    139.00 178.00   1.00    9.00    --  112.00 111.00  60.00   39
 27  \w     55.00  98.00   1.00    9.00    --  112.00 -30.00 -30.00   43
;
_diffrn_measurement_device 'four-circle diffractometer'
_diffrn_measurement_device_type 'SuperNova, Dual, Cu at zero, AtlasS2'
_diffrn_measurement_method '\w scans'
_diffrn_orient_matrix_type 'CrysAlisPro convention (1999,Acta A55,543-557)'
_diffrn_orient_matrix_UB_11 0.0840080000
_diffrn_orient_matrix_UB_12 0.0175392000
_diffrn_orient_matrix_UB_13 -0.0717249000
_diffrn_orient_matrix_UB_21 0.0190583000
_diffrn_orient_matrix_UB_22 -0.1066126000
_diffrn_orient_matrix_UB_23 -0.0058798000
_diffrn_orient_matrix_UB_31 -0.1097319000
_diffrn_orient_matrix_UB_32 -0.0049041000
_diffrn_orient_matrix_UB_33 -0.1256668000
_diffrn_radiation_monochromator mirror
_diffrn_radiation_probe x-ray
_diffrn_radiation_type CuK\a
_diffrn_radiation_wavelength 1.54184
_diffrn_reflns_av_R_equivalents 0.0411
_diffrn_reflns_av_unetI/netI 0.0263
_diffrn_reflns_Laue_measured_fraction_full 0.999
_diffrn_reflns_Laue_measured_fraction_max 0.999
_diffrn_reflns_limit_h_max 13
_diffrn_reflns_limit_h_min -14
_diffrn_reflns_limit_k_max 17
_diffrn_reflns_limit_k_min -17
_diffrn_reflns_limit_l_max 11
_diffrn_reflns_limit_l_min -13
_diffrn_reflns_number 11506
_diffrn_reflns_point_group_measured_fraction_full 0.999
_diffrn_reflns_point_group_measured_fraction_max 0.999
_diffrn_reflns_theta_full 67.684
_diffrn_reflns_theta_max 68.248
_diffrn_reflns_theta_min 4.002
_diffrn_source 'micro-focus sealed X-ray tube'
_diffrn_source_type 'SuperNova (Cu) X-ray Source'
_exptl_absorpt_coefficient_mu 0.661
_exptl_absorpt_correction_T_max 0.884
_exptl_absorpt_correction_T_min 0.824
_exptl_absorpt_correction_type analytical
_exptl_absorpt_process_details
;
CrysAlisPro 1.171.38.46 (Rigaku Oxford Diffraction, 2015)
Analytical numeric absorption correction using a multifaceted crystal
            model based on expressions derived by R.C. Clark & J.S. Reid.
(Clark, R. C. & Reid, J. S. (1995). Acta Cryst. A51, 887-897)
Empirical absorption correction using spherical harmonics,
 implemented in SCALE3 ABSPACK scaling algorithm.
;
_exptl_crystal_colour 'clear light colourless'
_exptl_crystal_colour_lustre clear
_exptl_crystal_colour_modifier light
_exptl_crystal_colour_primary colourless
_exptl_crystal_density_diffrn 1.239
_exptl_crystal_description irregular
_exptl_crystal_F_000 720
_exptl_crystal_recrystallization_method 'Compound was crystallized from Hexane-EtOAc mixture'
_exptl_crystal_size_max 0.44
_exptl_crystal_size_mid 0.32
_exptl_crystal_size_min 0.23
_refine_diff_density_max 0.302
_refine_diff_density_min -0.316
_refine_diff_density_rms 0.053
_refine_ls_extinction_method none
_refine_ls_goodness_of_fit_ref 1.063
_refine_ls_hydrogen_treatment constr
_refine_ls_matrix_type full
_refine_ls_number_parameters 215
_refine_ls_number_reflns 3304
_refine_ls_number_restraints 0
_refine_ls_restrained_S_all 1.063
_refine_ls_R_factor_all 0.0632
_refine_ls_R_factor_gt 0.0592
_refine_ls_shift/su_max 0.000
_refine_ls_shift/su_mean 0.000
_refine_ls_structure_factor_coef Fsqd
_refine_ls_weighting_details 'w=1/[\s^2^(Fo^2^)+(0.1068P)^2^+0.3423P] where P=(Fo^2^+2Fc^2^)/3'
_refine_ls_weighting_scheme calc
_refine_ls_wR_factor_gt 0.1653
_refine_ls_wR_factor_ref 0.1717
_reflns_Friedel_coverage 0.000
_reflns_number_gt 2987
_reflns_number_total 3304
_reflns_threshold_expression 'I > 2\s(I)'
_cod_data_source_file c7ob01785e2.cif
_cod_data_source_block anna_23082017_ypm30_3
_cod_original_cell_volume 1808.07(10)
_cod_database_code 7155871
_shelx_shelxl_version_number 2016/6
_chemical_oxdiff_formula C21H23NO3
_shelx_space_group_comment
;
The symmetry employed for this shelxl refinement is uniquely defined
by the following loop, which should always be used as a source of
symmetry information in preference to the above space-group names.
They are only intended as comments.
;
_reflns_odcompleteness_completeness 99.86
_reflns_odcompleteness_iscentric 1
_reflns_odcompleteness_theta 68.13
_olex2_refinement_description
;
1. Fixed Uiso
 At 1.2 times of:
  All C(H) groups, All C(H,H) groups
 At 1.5 times of:
  All C(H,H,H) groups
2.a Ternary CH refined with riding coordinates:
 C1(H1)
2.b Secondary CH2 refined with riding coordinates:
 C2(H2A,H2B), C5(H5A,H5B), C8(H8A,H8B), C6(H6A,H6B), C7(H7A,H7B)
2.c Aromatic/amide H refined with riding coordinates:
 C16(H16), C17(H17), C18(H18), C19(H19), C20(H20), C14(H14), C11(H11),
 C13(H13), C10(H10)
2.d Fitted hexagon refined as free rotating group:
 C15(C16,C17,C18,C19,C20)
2.e Idealised Me refined as rotating group:
 C21(H21A,H21B,H21C)
;
_olex2_date_sample_data_collection 2017-08-25
_olex2_exptl_crystal_mounting_method 'Mounted on the glass stick by acrylic glue'
_olex2_submission_special_instructions 'No special instructions were received'
_oxdiff_exptl_absorpt_empirical_details
;
Empirical correction (ABSPACK) includes:
- Absorption correction using spherical harmonics
- Frame scaling
- Detector area scaling
- B-factor correction
;
_oxdiff_exptl_absorpt_empirical_full_max 1.682
_oxdiff_exptl_absorpt_empirical_full_min 0.655

loop_
_space_group_symop_operation_xyz
'x, y, z'
'-x, y+1/2, -z+1/2'
'-x, -y, -z'
'x, -y-1/2, z-1/2'

loop_
_atom_site_label
_atom_site_type_symbol
_atom_site_fract_x
_atom_site_fract_y
_atom_site_fract_z
_atom_site_U_iso_or_equiv
_atom_site_adp_type
_atom_site_occupancy
_atom_site_site_symmetry_order
_atom_site_calc_flag
_atom_site_refinement_flags_posn
O2 O 0.52611(11) 0.42813(9) 0.71931(10) 0.0541(3) Uani 1 1 d .
O1 O 0.59330(12) 0.33400(9) 1.03840(12) 0.0578(3) Uani 1 1 d .
O3 O 0.12946(12) 0.46195(11) 0.27212(13) 0.0661(4) Uani 1 1 d .
N1 N 0.68631(13) 0.46060(10) 1.00228(12) 0.0491(4) Uani 1 1 d .
C4 C 0.64408(13) 0.37282(11) 0.97649(13) 0.0425(4) Uani 1 1 d .
C3 C 0.66803(14) 0.32021(11) 0.87339(14) 0.0426(4) Uani 1 1 d .
C9 C 0.42838(14) 0.43325(11) 0.60508(14) 0.0448(4) Uani 1 1 d .
C15 C 0.79509(8) 0.28029(8) 0.91240(10) 0.0452(4) Uani 1 1 d .
C16 C 0.82371(9) 0.22131(9) 0.83132(8) 0.0568(4) Uani 1 1 d G
H16 H 0.765937 0.208060 0.752031 0.068 Uiso 1 1 calc R
C17 C 0.93869(11) 0.18215(10) 0.86875(11) 0.0670(5) Uani 1 1 d G
H17 H 0.957839 0.142692 0.814495 0.080 Uiso 1 1 calc R
C18 C 1.02505(9) 0.20196(11) 0.98725(12) 0.0711(6) Uani 1 1 d G
H18 H 1.101973 0.175751 1.012293 0.085 Uiso 1 1 calc R
C19 C 0.99643(9) 0.26093(12) 1.06834(10) 0.0727(6) Uani 1 1 d G
H19 H 1.054207 0.274180 1.147627 0.087 Uiso 1 1 calc R
C20 C 0.88145(10) 0.30009(9) 1.03091(9) 0.0598(5) Uani 1 1 d G
H20 H 0.862305 0.339549 1.085165 0.072 Uiso 1 1 calc R
C1 C 0.59901(15) 0.34821(12) 0.73792(14) 0.0463(4) Uani 1 1 d .
H1 H 0.640491 0.339148 0.679713 0.056 Uiso 1 1 calc R
C12 C 0.22808(14) 0.45770(12) 0.38497(16) 0.0492(4) Uani 1 1 d .
C14 C 0.40175(16) 0.36679(12) 0.51097(16) 0.0517(4) Uani 1 1 d .
H14 H 0.450317 0.313927 0.521348 0.062 Uiso 1 1 calc R
C2 C 0.56235(15) 0.26245(12) 0.78666(16) 0.0513(4) Uani 1 1 d .
H2A H 0.580339 0.202373 0.757971 0.062 Uiso 1 1 calc R
H2B H 0.487240 0.264403 0.800755 0.062 Uiso 1 1 calc R
C5 C 0.67225(18) 0.51345(14) 1.10569(17) 0.0601(5) Uani 1 1 d .
H5A H 0.722382 0.487018 1.186504 0.072 Uiso 1 1 calc R
H5B H 0.588532 0.513315 1.098214 0.072 Uiso 1 1 calc R
C11 C 0.25522(17) 0.52399(13) 0.47840(18) 0.0578(5) Uani 1 1 d .
H11 H 0.206707 0.576901 0.467800 0.069 Uiso 1 1 calc R
C13 C 0.30150(17) 0.38007(13) 0.40073(17) 0.0557(4) Uani 1 1 d .
H13 H 0.283489 0.336001 0.336495 0.067 Uiso 1 1 calc R
C8 C 0.74137(18) 0.51860(14) 0.93278(18) 0.0587(5) Uani 1 1 d .
H8A H 0.707547 0.504298 0.843605 0.070 Uiso 1 1 calc R
H8B H 0.828493 0.510282 0.964556 0.070 Uiso 1 1 calc R
C10 C 0.35577(18) 0.51131(13) 0.58889(17) 0.0572(5) Uani 1 1 d .
H10 H 0.374281 0.555915 0.652542 0.069 Uiso 1 1 calc R
C6 C 0.7133(2) 0.61207(16) 1.0911(3) 0.0780(7) Uani 1 1 d .
H6A H 0.659869 0.658494 1.104263 0.094 Uiso 1 1 calc R
H6B H 0.795110 0.623247 1.150773 0.094 Uiso 1 1 calc R
C7 C 0.7081(2) 0.61630(16) 0.9582(3) 0.0832(7) Uani 1 1 d .
H7A H 0.627403 0.632802 0.900030 0.100 Uiso 1 1 calc R
H7B H 0.765239 0.661978 0.950664 0.100 Uiso 1 1 calc R
C21 C 0.0558(2) 0.5425(2) 0.2498(3) 0.0868(8) Uani 1 1 d .
H21A H -0.007110 0.538613 0.167593 0.130 Uiso 1 1 calc GR
H21B H 0.104027 0.597382 0.254883 0.130 Uiso 1 1 calc GR
H21C H 0.020149 0.546322 0.311867 0.130 Uiso 1 1 calc GR

loop_
_atom_site_aniso_label
_atom_site_aniso_U_11
_atom_site_aniso_U_22
_atom_site_aniso_U_33
_atom_site_aniso_U_23
_atom_site_aniso_U_13
_atom_site_aniso_U_12
O2 0.0634(7) 0.0486(7) 0.0394(6) -0.0047(5) 0.0074(5) 0.0096(5)
O1 0.0696(8) 0.0605(8) 0.0524(7) 0.0088(5) 0.0335(6) 0.0011(6)
O3 0.0544(7) 0.0763(9) 0.0536(7) 0.0054(6) 0.0048(6) 0.0059(6)
N1 0.0575(8) 0.0502(8) 0.0412(7) -0.0030(6) 0.0205(6) 0.0008(6)
C4 0.0447(7) 0.0455(8) 0.0363(7) 0.0057(6) 0.0142(6) 0.0053(6)
C3 0.0465(8) 0.0433(8) 0.0369(7) 0.0009(6) 0.0145(6) 0.0009(6)
C9 0.0517(8) 0.0431(8) 0.0371(8) 0.0022(6) 0.0140(6) 0.0018(6)
C15 0.0485(8) 0.0470(8) 0.0403(8) 0.0012(6) 0.0170(6) 0.0012(6)
C16 0.0621(10) 0.0594(10) 0.0471(9) -0.0058(8) 0.0185(8) 0.0087(8)
C17 0.0694(11) 0.0730(13) 0.0627(11) -0.0069(9) 0.0297(9) 0.0171(10)
C18 0.0523(10) 0.0871(15) 0.0724(13) -0.0070(11) 0.0220(9) 0.0140(10)
C19 0.0502(10) 0.0953(16) 0.0621(11) -0.0128(11) 0.0095(8) 0.0119(10)
C20 0.0530(9) 0.0747(12) 0.0475(9) -0.0105(8) 0.0143(7) 0.0090(8)
C1 0.0534(8) 0.0468(8) 0.0360(7) -0.0017(6) 0.0137(6) 0.0058(7)
C12 0.0466(8) 0.0546(9) 0.0443(8) 0.0090(7) 0.0149(7) 0.0006(7)
C14 0.0577(9) 0.0459(9) 0.0466(9) -0.0030(7) 0.0140(7) 0.0078(7)
C2 0.0512(8) 0.0476(9) 0.0501(9) -0.0051(7) 0.0135(7) -0.0018(7)
C5 0.0648(10) 0.0632(11) 0.0481(9) -0.0119(8) 0.0169(8) 0.0120(8)
C11 0.0629(10) 0.0509(9) 0.0564(10) 0.0065(8) 0.0190(8) 0.0140(8)
C13 0.0607(10) 0.0537(10) 0.0455(9) -0.0060(7) 0.0118(7) 0.0028(8)
C8 0.0633(10) 0.0574(10) 0.0549(10) -0.0012(8) 0.0219(8) -0.0125(8)
C10 0.0733(11) 0.0459(9) 0.0471(9) -0.0040(7) 0.0169(8) 0.0094(8)
C6 0.0685(12) 0.0621(12) 0.0971(17) -0.0266(12) 0.0241(11) 0.0023(9)
C7 0.0865(15) 0.0533(12) 0.1082(19) 0.0045(12) 0.0352(14) -0.0064(10)
C21 0.0653(12) 0.0906(17) 0.0810(15) 0.0159(13) 0.0013(11) 0.0199(12)

loop_
_atom_type_symbol
_atom_type_description
_atom_type_scat_dispersion_real
_atom_type_scat_dispersion_imag
_atom_type_scat_source
C C 0.0181 0.0091 'International Tables Vol C Tables 4.2.6.8 and 6.1.1.4'
H H 0.0000 0.0000 'International Tables Vol C Tables 4.2.6.8 and 6.1.1.4'
N N 0.0311 0.0180 'International Tables Vol C Tables 4.2.6.8 and 6.1.1.4'
O O 0.0492 0.0322 'International Tables Vol C Tables 4.2.6.8 and 6.1.1.4'

loop_
_exptl_crystal_face_index_h
_exptl_crystal_face_index_k
_exptl_crystal_face_index_l
_exptl_crystal_face_perp_dist
-4 3 -4 0.2028
0 1 -7 0.1896
-3 -4 -4 0.1774
1 9 2 0.1315
6 3 -6 0.1585
4 -3 4 0.2602
4 2 -7 0.1560
-8 -2 2 0.1154
7 2 -1 0.1280
-2 -2 7 0.2415
1 -1 7 0.2438
-7 2 4 0.1432
-1 9 0 0.1195
7 -5 -1 0.2023
-2 9 2 0.1099
1 -8 -3 0.1258
-2 -9 2 0.1603
-4 -6 -2 0.1384
3 8 -1 0.1123
1 -9 2 0.2097
-6 -2 6 0.1419
-6 5 4 0.1350
-2 9 1 0.1123
-3 9 1 0.1176
4 7 -5 0.1594
6 6 -1 0.1337
5 -2 -7 0.1281
-4 -3 -4 0.1758
4 -5 -6 0.1153
-2 -9 -1 0.1428
-6 -3 -2 0.1560
-2 8 -2 0.1576
0 4 6 0.2217

loop_
_geom_angle_atom_site_label_1
_geom_angle_atom_site_label_2
_geom_angle_atom_site_label_3
_geom_angle
C9 O2 C1 115.98(12)
C12 O3 C21 117.18(17)
C4 N1 C5 120.58(15)
C4 N1 C8 127.93(14)
C8 N1 C5 111.35(15)
O1 C4 N1 121.32(15)
O1 C4 C3 120.70(14)
N1 C4 C3 117.86(13)
C4 C3 C15 114.64(11)
C4 C3 C2 115.10(13)
C1 C3 C4 118.87(13)
C1 C3 C15 119.69(12)
C1 C3 C2 58.33(11)
C2 C3 C15 118.58(13)
C14 C9 O2 124.46(14)
C10 C9 O2 115.46(14)
C10 C9 C14 120.09(15)
C16 C15 C3 120.00(8)
C16 C15 C20 120.0
C20 C15 C3 119.96(8)
C15 C16 H16 120.0
C17 C16 C15 120.0
C17 C16 H16 120.0
C16 C17 H17 120.0
C16 C17 C18 120.0
C18 C17 H17 120.0
C17 C18 H18 120.0
C17 C18 C19 120.0
C19 C18 H18 120.0
C18 C19 H19 120.0
C20 C19 C18 120.0
C20 C19 H19 120.0
C15 C20 H20 120.0
C19 C20 C15 120.0
C19 C20 H20 120.0
O2 C1 C3 115.86(13)
O2 C1 H1 116.7
O2 C1 C2 118.30(15)
C3 C1 H1 116.7
C2 C1 C3 61.05(10)
C2 C1 H1 116.7
C11 C12 O3 124.58(16)
C11 C12 C13 119.92(16)
C13 C12 O3 115.51(16)
C9 C14 H14 120.5
C9 C14 C13 118.99(16)
C13 C14 H14 120.5
C3 C2 H2A 117.7
C3 C2 H2B 117.7
C1 C2 C3 60.62(10)
C1 C2 H2A 117.7
C1 C2 H2B 117.7
H2A C2 H2B 114.8
N1 C5 H5A 110.9
N1 C5 H5B 110.9
N1 C5 C6 104.12(17)
H5A C5 H5B 109.0
C6 C5 H5A 110.9
C6 C5 H5B 110.9
C12 C11 H11 120.3
C12 C11 C10 119.42(16)
C10 C11 H11 120.3
C12 C13 C14 120.96(16)
C12 C13 H13 119.5
C14 C13 H13 119.5
N1 C8 H8A 111.3
N1 C8 H8B 111.3
N1 C8 C7 102.10(17)
H8A C8 H8B 109.2
C7 C8 H8A 111.3
C7 C8 H8B 111.3
C9 C10 C11 120.62(16)
C9 C10 H10 119.7
C11 C10 H10 119.7
C5 C6 H6A 110.8
C5 C6 H6B 110.8
H6A C6 H6B 108.8
C7 C6 C5 104.96(17)
C7 C6 H6A 110.8
C7 C6 H6B 110.8
C8 C7 C6 104.29(19)
C8 C7 H7A 110.9
C8 C7 H7B 110.9
C6 C7 H7A 110.9
C6 C7 H7B 110.9
H7A C7 H7B 108.9
O3 C21 H21A 109.5
O3 C21 H21B 109.5
O3 C21 H21C 109.5
H21A C21 H21B 109.5
H21A C21 H21C 109.5
H21B C21 H21C 109.5

loop_
_geom_bond_atom_site_label_1
_geom_bond_atom_site_label_2
_geom_bond_distance
O2 C9 1.3884(19)
O2 C1 1.399(2)
O1 C4 1.2273(19)
O3 C12 1.383(2)
O3 C21 1.409(3)
N1 C4 1.339(2)
N1 C5 1.469(2)
N1 C8 1.466(2)
C4 C3 1.518(2)
C3 C15 1.5196(16)
C3 C1 1.513(2)
C3 C2 1.519(2)
C9 C14 1.381(2)
C9 C10 1.378(2)
C15 C16 1.3900
C15 C20 1.3900
C16 H16 0.9300
C16 C17 1.3900
C17 H17 0.9300
C17 C18 1.3900
C18 H18 0.9300
C18 C19 1.3900
C19 H19 0.9300
C19 C20 1.3900
C20 H20 0.9300
C1 H1 0.9800
C1 C2 1.478(2)
C12 C11 1.373(3)
C12 C13 1.380(3)
C14 H14 0.9300
C14 C13 1.387(2)
C2 H2A 0.9700
C2 H2B 0.9700
C5 H5A 0.9700
C5 H5B 0.9700
C5 C6 1.518(3)
C11 H11 0.9300
C11 C10 1.389(3)
C13 H13 0.9300
C8 H8A 0.9700
C8 H8B 0.9700
C8 C7 1.506(3)
C10 H10 0.9300
C6 H6A 0.9700
C6 H6B 0.9700
C6 C7 1.506(4)
C7 H7A 0.9700
C7 H7B 0.9700
C21 H21A 0.9600
C21 H21B 0.9600
C21 H21C 0.9600

loop_
_exptl_oxdiff_crystal_face_indexfrac_h
_exptl_oxdiff_crystal_face_indexfrac_k
_exptl_oxdiff_crystal_face_indexfrac_l
_exptl_oxdiff_crystal_face_x
_exptl_oxdiff_crystal_face_y
_exptl_oxdiff_crystal_face_z
-3.8351 3.1480 -4.1164 0.0283 -0.3845 0.9227
-0.2364 0.9014 -6.7823 0.4824 -0.0607 0.8738
-3.3422 -3.5160 -4.4333 -0.0245 0.3372 0.9411
0.6652 8.7688 1.8730 0.0753 -0.9332 -0.3514
6.2073 2.6467 -5.8926 0.9905 -0.1292 0.0464
3.8388 -3.1077 4.1258 -0.0279 0.3802 -0.9245
3.9126 2.1617 -7.1639 0.8804 -0.1138 0.4603
-7.5439 -1.6157 1.7472 -0.7874 0.0182 0.6162
7.2963 2.2746 -1.0777 0.7301 -0.0971 -0.6764
-1.7232 -1.5394 7.2614 -0.6926 0.0886 -0.7159
0.7716 -0.7152 6.5681 -0.4188 0.0523 -0.9066
-7.4422 1.8836 4.0052 -0.8794 -0.3662 0.3041
-1.0182 9.1451 -0.0643 0.0795 -0.9940 0.0750
6.6667 -4.5189 -1.4753 0.5866 0.6175 -0.5240
-1.6527 8.8330 2.0135 -0.1283 -0.9850 -0.1150
0.5686 -8.3975 -3.0568 0.1197 0.9241 0.3629
-2.0785 -8.7253 2.0974 -0.4781 0.8783 0.0073
-4.2808 -5.8245 -2.2143 -0.3030 0.5524 0.7766
3.0724 8.4747 -0.7210 0.4585 -0.8407 -0.2881
0.6142 -8.5269 2.3814 -0.2688 0.9068 -0.3248
-6.2105 -1.6888 6.1956 -0.9957 0.0253 -0.0888
-6.4204 4.6387 4.0410 -0.7478 -0.6407 0.1740
-2.2100 8.8267 1.3737 -0.1294 -0.9912 0.0266
-2.7714 8.6145 0.6289 -0.1268 -0.9749 0.1828
3.8327 6.5820 -4.8403 0.7846 -0.6002 0.1554
5.8138 5.9830 -1.1690 0.6772 -0.5202 -0.5204
4.6137 -2.1209 -6.9993 0.8524 0.3552 0.3837
-3.8723 -3.1893 -4.0765 -0.0889 0.2902 0.9528
3.8803 -5.4165 -5.8153 0.6481 0.6856 0.3316
-2.0132 -8.7034 -0.7663 -0.2668 0.8940 0.3599
-5.8707 -3.4855 -1.5402 -0.4438 0.2688 0.8548
-2.2722 8.1670 -1.6848 0.0732 -0.9041 0.4210
-0.1966 3.7056 6.3984 -0.4104 -0.4364 -0.8007
